data_2107203
loop_
_publ_author_name
'Tun, Z.'
'Brown, I.D.'

_publ_section_title
;
 Hydrogen bonding in diammonium hexafluorotitanate
;
_journal_name_full 'Acta Crystallographica B (24,1968-38,1982)'
_journal_page_first 1792
_journal_page_last 1794
_journal_volume 38
_journal_year 1982
_chemical_formula_sum 'F6 H8 N2 Ti'
_chemical_name_systematic '(N H4)2 (Ti F6)'
_space_group_IT_number 164
_symmetry_space_group_name_Hall '-P 3 2"'
_symmetry_space_group_name_H-M 'P -3 m 1'
_cell_angle_alpha 90
_cell_angle_beta 90
_cell_angle_gamma 120
_cell_formula_units_Z 1
_cell_length_a 5.92
_cell_length_b 5.92
_cell_length_c 4.702
_cell_volume 142.711
_citation_journal_id_ASTM ACBCAR
_cod_data_source_file Tun_ACBCAR_1982_307.cif
_cod_data_source_block H8F6N2Ti1
_cod_original_cell_volume 142.7108
_cod_original_formula_sum 'H8 F6 N2 Ti1'
_cod_database_code 2107203

loop_
_symmetry_equiv_pos_as_xyz
x,y,z
-y,x-y,z
-x+y,-x,z
y,x,-z
-x,-x+y,-z
x-y,-y,-z
-x,-y,-z
y,-x+y,-z
x-y,x,-z
-y,-x,z
x,x-y,z
-x+y,y,z

loop_
_atom_site_label
_atom_site_type_symbol
_atom_site_fract_x
_atom_site_fract_y
_atom_site_fract_z
_atom_site_occupancy
_atom_site_U_iso_or_equiv
H1 H+1 0.6667 0.3333 -0.12 1 0.0
H2 H+1 0.742 0.484 -0.372 1 0.0
N1 N-3 0.6667 0.3333 -0.3094 1 0.0
Ti1 Ti+4 0 0 0 1 0.0
F1 F-1 0.2992 0.1496 0.2227 1 0.0
